data_7719089
loop_
_publ_author_name
'Sabharwal, Gazal'
'Dwivedi, Khilesh C.'
'Balakrishna, Maravanji S.'

_publ_section_title
;
 Sterically hindered P,N-type amidophosphines
 {{(<i>o</i>-PPh<sub>2</sub>)C<sub>6</sub>H<sub>4</sub>}C(O)NH(R)}:
 synthesis, transition metal chemistry, and catalytic activity in
 stereoselective Heck coupling of aryl chlorides.
;
_journal_issue 30
_journal_name_full 'Dalton transactions (Cambridge, England : 2003)'
_journal_page_first 11551
_journal_page_last 11562
_journal_paper_doi 10.1039/d5dt01353d
_journal_volume 54
_journal_year 2025
_chemical_formula_moiety 'C31 H32 Cu I N O P, 2(C2 H3 N)'
_chemical_formula_sum 'C35 H38 Cu I N3 O P'
_chemical_formula_weight 738.09
_space_group_crystal_system monoclinic
_space_group_IT_number 14
_space_group_name_Hall '-P 2ybc'
_space_group_name_H-M_alt 'P 1 21/c 1'
_atom_sites_solution_hydrogens mixed
_atom_sites_solution_primary dual
_audit_creation_date 2023-03-28
_audit_creation_method
;
Olex2 1.5
(compiled 2023.02.24 svn.rf166f9f3 for OlexSys, GUI svn.r6725)
;
_audit_update_record
;
2025-06-04 deposited with the CCDC.	2025-07-10 downloaded from the CCDC.
;
_cell_angle_alpha 90
_cell_angle_beta 102.016(3)
_cell_angle_gamma 90
_cell_formula_units_Z 4
_cell_length_a 12.5989(4)
_cell_length_b 15.2730(3)
_cell_length_c 18.2073(5)
_cell_measurement_reflns_used 18443
_cell_measurement_temperature 150.00(10)
_cell_measurement_theta_max 27.9520
_cell_measurement_theta_min 1.7640
_cell_volume 3426.74(16)
_computing_cell_refinement 'CrysAlisPro 1.171.41.93a (Rigaku OD, 2020)'
_computing_data_collection 'CrysAlisPro 1.171.41.93a (Rigaku OD, 2020)'
_computing_data_reduction 'CrysAlisPro 1.171.41.93a (Rigaku OD, 2020)'
_computing_molecular_graphics 'Olex2 1.5 (Dolomanov et al., 2009)'
_computing_publication_material 'Olex2 1.5 (Dolomanov et al., 2009)'
_computing_structure_refinement 'SHELXL 2018/3 (Sheldrick, 2015)'
_computing_structure_solution 'SHELXT 2018/2 (Sheldrick, 2018)'
_diffrn_ambient_environment N~2~
_diffrn_ambient_temperature 150.00(10)
_diffrn_detector 'CCD plate'
_diffrn_measured_fraction_theta_full 0.999
_diffrn_measured_fraction_theta_max 0.892
_diffrn_measurement_details
;
List of Runs (angles in degrees, time in seconds):

  # Type    Start    End  Width  t~exp~   \w     \q     \k     \f   Frames
#--------------------------------------------------------------------------
  1  \f   -154.56  70.44   0.50    1.00  81.02  -9.84  31.50    --   450
  2  \w   -100.81  15.69   0.50    1.00    --   -9.84 -59.25  20.08  233
  3  \w   -100.81  15.69   0.50    1.00    --   -9.84 -59.25-123.92  233
  4  \f     -7.92 176.58   0.50    1.00  15.81  -9.84 -59.25    --   369
  5  \w   -100.81  15.69   0.50    1.00    --   -9.84 -59.25  92.08  233
;
_diffrn_measurement_device 'abstract diffractometer'
_diffrn_measurement_device_type 'Saxi-CrysAlisPro-abstract goniometer imported SAXI images'
_diffrn_measurement_method '\w and \f scans'
_diffrn_orient_matrix_type 'CrysAlisPro convention (1999,Acta A55,543-557)'
_diffrn_orient_matrix_UB_11 -0.0355679000
_diffrn_orient_matrix_UB_12 0.0258782000
_diffrn_orient_matrix_UB_13 0.0164192000
_diffrn_orient_matrix_UB_21 0.0321444000
_diffrn_orient_matrix_UB_22 0.0375221000
_diffrn_orient_matrix_UB_23 -0.0027457000
_diffrn_orient_matrix_UB_31 -0.0318666000
_diffrn_orient_matrix_UB_32 0.0089085000
_diffrn_orient_matrix_UB_33 -0.0361928000
_diffrn_radiation_monochromator graphite
_diffrn_radiation_probe x-ray
_diffrn_radiation_type 'Mo K\a'
_diffrn_radiation_wavelength 0.71073
_diffrn_reflns_av_R_equivalents 0.0679
_diffrn_reflns_av_unetI/netI 0.0534
_diffrn_reflns_Laue_measured_fraction_full 0.999
_diffrn_reflns_Laue_measured_fraction_max 0.892
_diffrn_reflns_limit_h_max 18
_diffrn_reflns_limit_h_min -19
_diffrn_reflns_limit_k_max 23
_diffrn_reflns_limit_k_min -23
_diffrn_reflns_limit_l_max 28
_diffrn_reflns_limit_l_min -23
_diffrn_reflns_number 103618
_diffrn_reflns_point_group_measured_fraction_full 0.999
_diffrn_reflns_point_group_measured_fraction_max 0.892
_diffrn_reflns_theta_full 25.242
_diffrn_reflns_theta_max 33.754
_diffrn_reflns_theta_min 1.757
_diffrn_source 'fine-focus sealed X-ray tube'
_diffrn_source_type 'Enhance (Mo) X-ray Source'
_exptl_absorpt_coefficient_mu 1.615
_exptl_absorpt_correction_T_max 1.00000
_exptl_absorpt_correction_T_min 0.49868
_exptl_absorpt_correction_type multi-scan
_exptl_absorpt_process_details
;
CrysAlisPro 1.171.41.93a (Rigaku Oxford Diffraction, 2020)
Empirical absorption correction using spherical harmonics,
implemented in SCALE3 ABSPACK scaling algorithm.
;
_exptl_crystal_colour yellow
_exptl_crystal_colour_primary yellow
_exptl_crystal_density_diffrn 1.431
_exptl_crystal_description block
_exptl_crystal_F_000 1496
_exptl_crystal_size_max 0.109
_exptl_crystal_size_mid 0.067
_exptl_crystal_size_min 0.058
_refine_diff_density_max 0.768
_refine_diff_density_min -1.246
_refine_diff_density_rms 0.114
_refine_ls_extinction_method none
_refine_ls_goodness_of_fit_ref 1.045
_refine_ls_hydrogen_treatment mixed
_refine_ls_matrix_type full
_refine_ls_number_parameters 389
_refine_ls_number_reflns 12225
_refine_ls_number_restraints 0
_refine_ls_restrained_S_all 1.045
_refine_ls_R_factor_all 0.0841
_refine_ls_R_factor_gt 0.0409
_refine_ls_shift/su_max 0.005
_refine_ls_shift/su_mean 0.000
_refine_ls_structure_factor_coef Fsqd
_refine_ls_weighting_details 'w=1/[\s^2^(Fo^2^)+(0.0418P)^2^+2.1884P] where P=(Fo^2^+2Fc^2^)/3'
_refine_ls_weighting_scheme calc
_refine_ls_wR_factor_gt 0.0881
_refine_ls_wR_factor_ref 0.1008
_reflns_Friedel_coverage 0.000
_reflns_number_gt 8416
_reflns_number_total 12225
_reflns_threshold_expression 'I > 2\s(I)'
_cod_data_source_file d5dt01353d2.cif
_cod_data_source_block Complex_3
_cod_depositor_comments 'Adding full bibliography for 7719085--7719094.cif.'
_cod_database_code 7719089
_shelx_shelxl_version_number 2018/3
_shelx_space_group_comment
;
The symmetry employed for this shelxl refinement is uniquely defined
by the following loop, which should always be used as a source of
symmetry information in preference to the above space-group names.
They are only intended as comments.
;
_shelx_estimated_absorpt_t_max 0.912
_shelx_estimated_absorpt_t_min 0.844
_olex2_refinement_description
;
1.a Ternary CH refined with riding coordinates:
 C29(H29), C26(H26)
1.b Aromatic/amide H refined with riding coordinates:
 C3(H3), C19(H19), C15(H15), C6(H6), C18(H18), C5(H5), C4(H4), C9(H9),
 C22(H22), C17(H17), C16(H16), C23(H23), C13(H13), C10(H10), C24(H24), C12(H12),
  C11(H11)
1.c Idealised Me refined as rotating group:
 C34(H34A,H34B,H34C), C31(H31A,H31B,H31C), C30(H30A,H30B,H30C), C27(H27A,H27B,
 H27C), C28(H28A,H28B,H28C), C32(H32A,H32B,H32C)
;
_olex2_submission_special_instructions 'No special instructions were received'
_oxdiff_exptl_absorpt_empirical_details
;
Empirical correction (ABSPACK) includes:
- Absorption correction using spherical harmonics
- Frame scaling
- Detector area scaling
;
_oxdiff_exptl_absorpt_empirical_full_max 1.866
_oxdiff_exptl_absorpt_empirical_full_min 0.697

loop_
_space_group_symop_operation_xyz
'x, y, z'
'-x, y+1/2, -z+1/2'
'-x, -y, -z'
'x, -y-1/2, z-1/2'

loop_
_atom_site_label
_atom_site_type_symbol
_atom_site_fract_x
_atom_site_fract_y
_atom_site_fract_z
_atom_site_U_iso_or_equiv
_atom_site_adp_type
_atom_site_occupancy
_atom_site_site_symmetry_order
_atom_site_calc_flag
_atom_site_refinement_flags_posn
_atom_site_refinement_flags_adp
_atom_site_refinement_flags_occupancy
_atom_site_disorder_assembly
_atom_site_disorder_group
I1 I 0.47594(2) 1.00258(2) 0.61505(2) 0.03180(6) Uani 1 1 d . . . . .
Cu1 Cu 0.52709(2) 0.91376(2) 0.50876(2) 0.02356(7) Uani 1 1 d . . . . .
P1 P 0.60069(4) 0.78073(4) 0.51627(3) 0.01993(11) Uani 1 1 d . . . . .
O1 O 0.39479(12) 0.76677(12) 0.44929(9) 0.0299(4) Uani 1 1 d . . . . .
N1 N 0.30951(16) 0.72387(15) 0.33457(12) 0.0319(5) Uani 1 1 d . . . . .
C2 C 0.50826(17) 0.71282(14) 0.37092(12) 0.0216(4) Uani 1 1 d . . . . .
C7 C 0.60345(17) 0.72736(14) 0.42588(11) 0.0214(4) Uani 1 1 d . . . . .
C14 C 0.55141(17) 0.69487(14) 0.57044(11) 0.0221(4) Uani 1 1 d . . . . .
C1 C 0.39978(17) 0.73678(14) 0.38758(12) 0.0226(4) Uani 1 1 d . . . . .
C3 C 0.51595(18) 0.67496(15) 0.30226(12) 0.0248(4) Uani 1 1 d . . . . .
H3 H 0.451715 0.664434 0.265547 0.030 Uiso 1 1 calc R U . . .
C19 C 0.5698(2) 0.60621(15) 0.55903(14) 0.0301(5) Uani 1 1 d . . . . .
H19 H 0.609672 0.588986 0.522495 0.036 Uiso 1 1 calc R U . . .
C15 C 0.49291(19) 0.71872(16) 0.62413(12) 0.0287(5) Uani 1 1 d . . . . .
H15 H 0.479356 0.778825 0.631997 0.034 Uiso 1 1 calc R U . . .
C6 C 0.70291(18) 0.70267(15) 0.40959(13) 0.0275(5) Uani 1 1 d . . . . .
H6 H 0.767567 0.711361 0.446370 0.033 Uiso 1 1 calc R U . . .
C18 C 0.5298(2) 0.54321(16) 0.60126(15) 0.0366(6) Uani 1 1 d . . . . .
H18 H 0.541697 0.482906 0.593045 0.044 Uiso 1 1 calc R U . . .
C8 C 0.74478(18) 0.79041(15) 0.56095(12) 0.0261(4) Uani 1 1 d . . . . .
C5 C 0.70949(19) 0.66580(16) 0.34105(14) 0.0311(5) Uani 1 1 d . . . . .
H5 H 0.778077 0.649714 0.331303 0.037 Uiso 1 1 calc R U . . .
C21 C 0.15795(18) 0.82559(17) 0.32681(13) 0.0302(5) Uani 1 1 d . . . . .
C4 C 0.61606(19) 0.65245(16) 0.28683(13) 0.0291(5) Uani 1 1 d . . . . .
H4 H 0.620295 0.628139 0.239496 0.035 Uiso 1 1 calc R U . . .
C20 C 0.20383(18) 0.74327(17) 0.34845(13) 0.0309(5) Uani 1 1 d . . . . .
C9 C 0.8047(2) 0.85499(17) 0.53347(15) 0.0347(5) Uani 1 1 d . . . . .
H9 H 0.771362 0.889201 0.491384 0.042 Uiso 1 1 calc R U . . .
C22 C 0.05518(19) 0.84303(19) 0.34152(14) 0.0355(6) Uani 1 1 d . . . . .
H22 H 0.022048 0.898182 0.327869 0.043 Uiso 1 1 calc R U . . .
C17 C 0.4727(2) 0.56774(17) 0.65515(15) 0.0384(6) Uani 1 1 d . . . . .
H17 H 0.446369 0.524494 0.684345 0.046 Uiso 1 1 calc R U . . .
C16 C 0.4542(2) 0.65523(17) 0.66627(15) 0.0379(6) Uani 1 1 d . . . . .
H16 H 0.414738 0.672131 0.703084 0.045 Uiso 1 1 calc R U . . .
N3 N 0.2690(2) 0.67130(19) 0.17343(14) 0.0536(7) Uani 1 1 d . . . . .
C29 C 0.2149(2) 0.89390(18) 0.28856(15) 0.0382(6) Uani 1 1 d . . . . .
H29 H 0.293787 0.878557 0.298508 0.046 Uiso 1 1 calc R U . . .
C25 C 0.1499(2) 0.67992(18) 0.38234(15) 0.0363(6) Uani 1 1 d . . . . .
C23 C 0.0011(2) 0.7812(2) 0.37565(15) 0.0398(6) Uani 1 1 d . . . . .
H23 H -0.068418 0.794309 0.385321 0.048 Uiso 1 1 calc R U . . .
C35 C 0.2448(2) 0.65909(19) 0.11015(16) 0.0388(6) Uani 1 1 d . . . . .
C13 C 0.7944(2) 0.7430(2) 0.62324(16) 0.0442(7) Uani 1 1 d . . . . .
H13 H 0.754999 0.698914 0.642987 0.053 Uiso 1 1 calc R U . . .
C10 C 0.9130(2) 0.8696(2) 0.56733(18) 0.0477(7) Uani 1 1 d . . . . .
H10 H 0.953939 0.912308 0.547260 0.057 Uiso 1 1 calc R U . . .
C24 C 0.0473(2) 0.7012(2) 0.39551(16) 0.0416(6) Uani 1 1 d . . . . .
H24 H 0.009139 0.659295 0.418657 0.050 Uiso 1 1 calc R U . . .
C26 C 0.1991(2) 0.59097(19) 0.40649(19) 0.0485(7) Uani 1 1 d . . . . .
H26 H 0.268203 0.585688 0.387933 0.058 Uiso 1 1 calc R U . . .
C34 C 0.2141(2) 0.6428(2) 0.03131(15) 0.0475(7) Uani 1 1 d . . . . .
H34A H 0.274447 0.657927 0.007346 0.071 Uiso 1 1 calc R U . . .
H34B H 0.150702 0.678656 0.009739 0.071 Uiso 1 1 calc R U . . .
H34C H 0.195971 0.580752 0.022753 0.071 Uiso 1 1 calc R U . . .
C12 C 0.9025(3) 0.7597(3) 0.65725(19) 0.0609(9) Uani 1 1 d . . . . .
H12 H 0.936096 0.726975 0.700193 0.073 Uiso 1 1 calc R U . . .
C31 C 0.2051(3) 0.9857(2) 0.3191(3) 0.0653(11) Uani 1 1 d . . . . .
H31A H 0.129316 1.004946 0.305374 0.098 Uiso 1 1 calc R U . . .
H31B H 0.250915 1.025981 0.297572 0.098 Uiso 1 1 calc R U . . .
H31C H 0.228567 0.985110 0.373860 0.098 Uiso 1 1 calc R U . . .
C30 C 0.1725(3) 0.8921(2) 0.20343(18) 0.0566(8) Uani 1 1 d . . . . .
H30A H 0.185211 0.834104 0.183957 0.085 Uiso 1 1 calc R U . . .
H30B H 0.210664 0.936425 0.179760 0.085 Uiso 1 1 calc R U . . .
H30C H 0.094546 0.904749 0.192070 0.085 Uiso 1 1 calc R U . . .
C11 C 0.9605(2) 0.8225(3) 0.62951(19) 0.0570(9) Uani 1 1 d . . . . .
H11 H 1.033809 0.833563 0.653333 0.068 Uiso 1 1 calc R U . . .
N2 N 0.1308(3) 0.4783(2) 0.1145(3) 0.0840(11) Uani 1 1 d . . . . .
C27 C 0.2273(4) 0.5844(3) 0.4921(2) 0.0798(12) Uani 1 1 d . . . . .
H27A H 0.278202 0.631159 0.512509 0.120 Uiso 1 1 calc R U . . .
H27B H 0.260718 0.527398 0.506869 0.120 Uiso 1 1 calc R U . . .
H27C H 0.160976 0.590419 0.511835 0.120 Uiso 1 1 calc R U . . .
C33 C 0.1951(3) 0.4488(3) 0.1630(2) 0.0663(10) Uani 1 1 d . . . . .
C28 C 0.1248(4) 0.5166(3) 0.3722(4) 0.110(2) Uani 1 1 d . . . . .
H28A H 0.056964 0.519438 0.390479 0.165 Uiso 1 1 calc R U . . .
H28B H 0.160621 0.460390 0.386695 0.165 Uiso 1 1 calc R U . . .
H28C H 0.108781 0.521978 0.317376 0.165 Uiso 1 1 calc R U . . .
C32 C 0.2727(4) 0.4064(5) 0.2208(3) 0.127(3) Uani 1 1 d . . . . .
H32A H 0.325437 0.374709 0.198076 0.191 Uiso 1 1 calc R U . . .
H32B H 0.235285 0.365108 0.247840 0.191 Uiso 1 1 calc R U . . .
H32C H 0.310529 0.450443 0.255827 0.191 Uiso 1 1 calc R U . . .
H1 H 0.314(2) 0.7107(19) 0.2965(17) 0.038(9) Uiso 1 1 d . . . . .

loop_
_atom_site_aniso_label
_atom_site_aniso_U_11
_atom_site_aniso_U_22
_atom_site_aniso_U_33
_atom_site_aniso_U_23
_atom_site_aniso_U_13
_atom_site_aniso_U_12
I1 0.04839(11) 0.02704(9) 0.02172(8) 0.00272(5) 0.01137(6) 0.00350(6)
Cu1 0.02518(14) 0.02128(13) 0.02381(13) 0.00147(10) 0.00413(10) 0.00113(10)
P1 0.0195(2) 0.0212(3) 0.0187(2) 0.0004(2) 0.00298(19) 0.0005(2)
O1 0.0209(8) 0.0468(10) 0.0217(7) -0.0065(7) 0.0036(6) -0.0005(7)
N1 0.0205(9) 0.0485(13) 0.0256(10) -0.0126(9) 0.0021(8) 0.0015(9)
C2 0.0221(10) 0.0212(10) 0.0215(9) 0.0020(8) 0.0048(8) -0.0005(8)
C7 0.0226(10) 0.0218(10) 0.0200(9) 0.0010(8) 0.0046(8) -0.0004(8)
C14 0.0235(10) 0.0212(10) 0.0206(9) 0.0016(8) 0.0021(8) -0.0013(8)
C1 0.0211(10) 0.0253(10) 0.0210(10) 0.0007(8) 0.0035(8) -0.0016(8)
C3 0.0249(11) 0.0279(11) 0.0209(10) -0.0022(8) 0.0032(8) -0.0007(9)
C19 0.0369(13) 0.0238(11) 0.0309(12) 0.0015(9) 0.0102(10) 0.0030(9)
C15 0.0348(12) 0.0262(11) 0.0265(11) 0.0009(9) 0.0097(9) -0.0033(9)
C6 0.0207(10) 0.0343(12) 0.0269(11) -0.0039(9) 0.0039(8) 0.0009(9)
C18 0.0459(15) 0.0212(12) 0.0410(14) 0.0026(10) 0.0054(12) -0.0011(10)
C8 0.0229(11) 0.0292(11) 0.0251(10) -0.0040(9) 0.0027(8) 0.0002(9)
C5 0.0244(11) 0.0370(13) 0.0338(12) -0.0080(10) 0.0101(9) -0.0005(9)
C21 0.0199(11) 0.0436(14) 0.0251(11) -0.0074(10) 0.0001(8) -0.0041(10)
C4 0.0303(12) 0.0331(12) 0.0247(11) -0.0063(9) 0.0078(9) 0.0001(9)
C20 0.0187(10) 0.0459(14) 0.0261(11) -0.0112(10) -0.0002(8) -0.0027(10)
C9 0.0272(12) 0.0381(14) 0.0386(13) -0.0057(11) 0.0066(10) -0.0062(10)
C22 0.0208(11) 0.0483(15) 0.0362(13) -0.0020(11) 0.0031(10) 0.0029(10)
C17 0.0457(15) 0.0319(13) 0.0381(14) 0.0102(11) 0.0100(12) -0.0072(11)
C16 0.0483(15) 0.0350(13) 0.0352(13) 0.0024(11) 0.0198(12) -0.0046(11)
N3 0.0435(14) 0.0724(18) 0.0416(14) -0.0161(13) 0.0016(11) 0.0048(13)
C29 0.0261(12) 0.0494(16) 0.0402(14) -0.0026(12) 0.0097(10) 0.0010(11)
C25 0.0238(12) 0.0444(15) 0.0381(13) -0.0053(11) 0.0003(10) -0.0008(10)
C23 0.0187(11) 0.0575(17) 0.0435(15) -0.0003(13) 0.0070(10) -0.0003(11)
C35 0.0300(13) 0.0463(15) 0.0391(14) 0.0002(12) 0.0052(11) 0.0019(11)
C13 0.0321(14) 0.0568(18) 0.0386(14) 0.0111(13) -0.0043(11) 0.0004(12)
C10 0.0268(13) 0.0583(18) 0.0591(19) -0.0184(15) 0.0117(13) -0.0116(13)
C24 0.0259(13) 0.0512(17) 0.0472(16) 0.0024(13) 0.0063(11) -0.0064(11)
C26 0.0363(15) 0.0430(16) 0.066(2) -0.0029(14) 0.0107(14) 0.0002(12)
C34 0.0408(15) 0.071(2) 0.0292(13) 0.0112(13) 0.0041(11) -0.0054(14)
C12 0.0360(16) 0.089(3) 0.0485(18) 0.0096(17) -0.0123(14) 0.0092(17)
C31 0.055(2) 0.0494(19) 0.100(3) -0.0143(19) 0.036(2) -0.0117(15)
C30 0.057(2) 0.070(2) 0.0448(17) 0.0099(15) 0.0157(15) 0.0050(17)
C11 0.0204(13) 0.087(3) 0.0591(19) -0.0219(18) -0.0014(13) -0.0033(14)
N2 0.056(2) 0.075(2) 0.121(3) 0.015(2) 0.018(2) -0.0035(18)
C27 0.097(3) 0.062(2) 0.078(3) 0.021(2) 0.013(2) 0.027(2)
C33 0.056(2) 0.074(3) 0.074(3) 0.002(2) 0.022(2) -0.0165(19)
C28 0.080(3) 0.049(2) 0.183(6) -0.035(3) -0.011(4) 0.001(2)
C32 0.070(3) 0.247(8) 0.063(3) 0.058(4) 0.009(2) -0.010(4)

loop_
_atom_type_symbol
_atom_type_description
_atom_type_scat_dispersion_real
_atom_type_scat_dispersion_imag
_atom_type_scat_source
C C 0.0033 0.0016 'International Tables Vol C Tables 4.2.6.8 and 6.1.1.4'
H H 0.0000 0.0000 'International Tables Vol C Tables 4.2.6.8 and 6.1.1.4'
Cu Cu 0.3201 1.2651 'International Tables Vol C Tables 4.2.6.8 and 6.1.1.4'
I I -0.4742 1.8119 'International Tables Vol C Tables 4.2.6.8 and 6.1.1.4'
N N 0.0061 0.0033 'International Tables Vol C Tables 4.2.6.8 and 6.1.1.4'
O O 0.0106 0.0060 'International Tables Vol C Tables 4.2.6.8 and 6.1.1.4'
P P 0.1023 0.0942 'International Tables Vol C Tables 4.2.6.8 and 6.1.1.4'

loop_
_geom_angle_atom_site_label_1
_geom_angle_atom_site_label_2
_geom_angle_atom_site_label_3
_geom_angle
_geom_angle_site_symmetry_1
_geom_angle_site_symmetry_3
_geom_angle_publ_flag
Cu1 I1 Cu1 64.015(11) . 3_676 ?
I1 Cu1 I1 115.987(11) . 3_676 ?
I1 Cu1 Cu1 58.549(10) . 3_676 ?
I1 Cu1 Cu1 57.438(10) 3_676 3_676 ?
P1 Cu1 I1 127.309(18) . . ?
P1 Cu1 I1 115.794(18) . 3_676 ?
P1 Cu1 Cu1 168.89(2) . 3_676 ?
C7 P1 Cu1 115.72(7) . . ?
C14 P1 Cu1 120.31(7) . . ?
C14 P1 C7 103.68(10) . . ?
C14 P1 C8 103.58(10) . . ?
C8 P1 Cu1 108.35(8) . . ?
C8 P1 C7 103.34(10) . . ?
C1 N1 C20 121.3(2) . . ?
C1 N1 H1 120(2) . . ?
C20 N1 H1 118(2) . . ?
C7 C2 C1 119.49(19) . . ?
C3 C2 C7 119.5(2) . . ?
C3 C2 C1 121.01(19) . . ?
C2 C7 P1 122.12(16) . . ?
C6 C7 P1 119.53(16) . . ?
C6 C7 C2 118.32(19) . . ?
C19 C14 P1 122.02(17) . . ?
C15 C14 P1 118.79(17) . . ?
C15 C14 C19 119.2(2) . . ?
O1 C1 N1 121.0(2) . . ?
O1 C1 C2 119.80(19) . . ?
N1 C1 C2 119.18(19) . . ?
C2 C3 H3 119.4 . . ?
C4 C3 C2 121.1(2) . . ?
C4 C3 H3 119.4 . . ?
C14 C19 H19 120.1 . . ?
C18 C19 C14 119.9(2) . . ?
C18 C19 H19 120.1 . . ?
C14 C15 H15 119.8 . . ?
C16 C15 C14 120.3(2) . . ?
C16 C15 H15 119.8 . . ?
C7 C6 H6 119.2 . . ?
C5 C6 C7 121.6(2) . . ?
C5 C6 H6 119.2 . . ?
C19 C18 H18 119.8 . . ?
C17 C18 C19 120.5(2) . . ?
C17 C18 H18 119.8 . . ?
C9 C8 P1 117.19(18) . . ?
C13 C8 P1 124.0(2) . . ?
C13 C8 C9 118.6(2) . . ?
C6 C5 H5 120.0 . . ?
C4 C5 C6 120.0(2) . . ?
C4 C5 H5 120.0 . . ?
C20 C21 C29 122.6(2) . . ?
C22 C21 C20 117.3(2) . . ?
C22 C21 C29 120.1(2) . . ?
C3 C4 H4 120.3 . . ?
C5 C4 C3 119.4(2) . . ?
C5 C4 H4 120.3 . . ?
C21 C20 N1 118.5(2) . . ?
C25 C20 N1 119.2(2) . . ?
C25 C20 C21 122.2(2) . . ?
C8 C9 H9 119.8 . . ?
C10 C9 C8 120.5(3) . . ?
C10 C9 H9 119.8 . . ?
C21 C22 H22 119.4 . . ?
C23 C22 C21 121.1(3) . . ?
C23 C22 H22 119.4 . . ?
C18 C17 H17 120.2 . . ?
C16 C17 C18 119.7(2) . . ?
C16 C17 H17 120.2 . . ?
C15 C16 H16 119.8 . . ?
C17 C16 C15 120.5(2) . . ?
C17 C16 H16 119.8 . . ?
C21 C29 H29 107.7 . . ?
C21 C29 C31 112.6(2) . . ?
C21 C29 C30 110.7(2) . . ?
C31 C29 H29 107.7 . . ?
C31 C29 C30 110.4(3) . . ?
C30 C29 H29 107.7 . . ?
C20 C25 C24 117.8(2) . . ?
C20 C25 C26 122.6(2) . . ?
C24 C25 C26 119.6(3) . . ?
C22 C23 H23 119.8 . . ?
C24 C23 C22 120.3(2) . . ?
C24 C23 H23 119.8 . . ?
N3 C35 C34 179.3(4) . . ?
C8 C13 H13 120.0 . . ?
C8 C13 C12 120.0(3) . . ?
C12 C13 H13 120.0 . . ?
C9 C10 H10 120.0 . . ?
C11 C10 C9 120.0(3) . . ?
C11 C10 H10 120.0 . . ?
C25 C24 H24 119.4 . . ?
C23 C24 C25 121.2(3) . . ?
C23 C24 H24 119.4 . . ?
C25 C26 H26 107.8 . . ?
C25 C26 C27 110.4(3) . . ?
C25 C26 C28 111.7(3) . . ?
C27 C26 H26 107.8 . . ?
C28 C26 H26 107.8 . . ?
C28 C26 C27 111.2(4) . . ?
C35 C34 H34A 109.5 . . ?
C35 C34 H34B 109.5 . . ?
C35 C34 H34C 109.5 . . ?
H34A C34 H34B 109.5 . . ?
H34A C34 H34C 109.5 . . ?
H34B C34 H34C 109.5 . . ?
C13 C12 H12 119.6 . . ?
C11 C12 C13 120.8(3) . . ?
C11 C12 H12 119.6 . . ?
C29 C31 H31A 109.5 . . ?
C29 C31 H31B 109.5 . . ?
C29 C31 H31C 109.5 . . ?
H31A C31 H31B 109.5 . . ?
H31A C31 H31C 109.5 . . ?
H31B C31 H31C 109.5 . . ?
C29 C30 H30A 109.5 . . ?
C29 C30 H30B 109.5 . . ?
C29 C30 H30C 109.5 . . ?
H30A C30 H30B 109.5 . . ?
H30A C30 H30C 109.5 . . ?
H30B C30 H30C 109.5 . . ?
C10 C11 H11 120.0 . . ?
C12 C11 C10 120.0(3) . . ?
C12 C11 H11 120.0 . . ?
C26 C27 H27A 109.5 . . ?
C26 C27 H27B 109.5 . . ?
C26 C27 H27C 109.5 . . ?
H27A C27 H27B 109.5 . . ?
H27A C27 H27C 109.5 . . ?
H27B C27 H27C 109.5 . . ?
N2 C33 C32 176.0(5) . . ?
C26 C28 H28A 109.5 . . ?
C26 C28 H28B 109.5 . . ?
C26 C28 H28C 109.5 . . ?
H28A C28 H28B 109.5 . . ?
H28A C28 H28C 109.5 . . ?
H28B C28 H28C 109.5 . . ?
C33 C32 H32A 109.5 . . ?
C33 C32 H32B 109.5 . . ?
C33 C32 H32C 109.5 . . ?
H32A C32 H32B 109.5 . . ?
H32A C32 H32C 109.5 . . ?
H32B C32 H32C 109.5 . . ?

loop_
_geom_bond_atom_site_label_1
_geom_bond_atom_site_label_2
_geom_bond_distance
_geom_bond_site_symmetry_2
_geom_bond_publ_flag
I1 Cu1 2.5535(3) . ?
I1 Cu1 2.5847(3) 3_676 ?
Cu1 Cu1 2.7235(5) 3_676 ?
Cu1 P1 2.2257(6) . ?
P1 C7 1.843(2) . ?
P1 C14 1.826(2) . ?
P1 C8 1.834(2) . ?
O1 C1 1.227(3) . ?
N1 C1 1.344(3) . ?
N1 C20 1.437(3) . ?
N1 H1 0.74(3) . ?
C2 C7 1.410(3) . ?
C2 C1 1.505(3) . ?
C2 C3 1.399(3) . ?
C7 C6 1.398(3) . ?
C14 C19 1.397(3) . ?
C14 C15 1.390(3) . ?
C3 H3 0.9500 . ?
C3 C4 1.391(3) . ?
C19 H19 0.9500 . ?
C19 C18 1.390(3) . ?
C15 H15 0.9500 . ?
C15 C16 1.386(3) . ?
C6 H6 0.9500 . ?
C6 C5 1.387(3) . ?
C18 H18 0.9500 . ?
C18 C17 1.383(4) . ?
C8 C9 1.396(3) . ?
C8 C13 1.381(3) . ?
C5 H5 0.9500 . ?
C5 C4 1.385(3) . ?
C21 C20 1.406(4) . ?
C21 C22 1.401(3) . ?
C21 C29 1.515(4) . ?
C4 H4 0.9500 . ?
C20 C25 1.398(4) . ?
C9 H9 0.9500 . ?
C9 C10 1.394(4) . ?
C22 H22 0.9500 . ?
C22 C23 1.385(4) . ?
C17 H17 0.9500 . ?
C17 C16 1.378(4) . ?
C16 H16 0.9500 . ?
N3 C35 1.144(3) . ?
C29 H29 1.0000 . ?
C29 C31 1.522(4) . ?
C29 C30 1.531(4) . ?
C25 C24 1.400(4) . ?
C25 C26 1.520(4) . ?
C23 H23 0.9500 . ?
C23 C24 1.369(4) . ?
C35 C34 1.429(4) . ?
C13 H13 0.9500 . ?
C13 C12 1.398(4) . ?
C10 H10 0.9500 . ?
C10 C11 1.369(5) . ?
C24 H24 0.9500 . ?
C26 H26 1.0000 . ?
C26 C27 1.528(5) . ?
C26 C28 1.522(5) . ?
C34 H34A 0.9800 . ?
C34 H34B 0.9800 . ?
C34 H34C 0.9800 . ?
C12 H12 0.9500 . ?
C12 C11 1.365(5) . ?
C31 H31A 0.9800 . ?
C31 H31B 0.9800 . ?
C31 H31C 0.9800 . ?
C30 H30A 0.9800 . ?
C30 H30B 0.9800 . ?
C30 H30C 0.9800 . ?
C11 H11 0.9500 . ?
N2 C33 1.158(5) . ?
C27 H27A 0.9800 . ?
C27 H27B 0.9800 . ?
C27 H27C 0.9800 . ?
C33 C32 1.433(6) . ?
C28 H28A 0.9800 . ?
C28 H28B 0.9800 . ?
C28 H28C 0.9800 . ?
C32 H32A 0.9800 . ?
C32 H32B 0.9800 . ?
C32 H32C 0.9800 . ?

loop_
_geom_torsion_atom_site_label_1
_geom_torsion_atom_site_label_2
_geom_torsion_atom_site_label_3
_geom_torsion_atom_site_label_4
_geom_torsion
_geom_torsion_site_symmetry_1
_geom_torsion_site_symmetry_2
_geom_torsion_site_symmetry_3
_geom_torsion_site_symmetry_4
_geom_torsion_publ_flag
Cu1 P1 C7 C2 -57.29(19) . . . . ?
Cu1 P1 C7 C6 120.65(17) . . . . ?
Cu1 P1 C14 C19 160.12(16) . . . . ?
Cu1 P1 C14 C15 -19.3(2) . . . . ?
Cu1 P1 C8 C9 -48.3(2) . . . . ?
Cu1 P1 C8 C13 126.2(2) . . . . ?
P1 C7 C6 C5 -177.16(19) . . . . ?
P1 C14 C19 C18 -179.41(19) . . . . ?
P1 C14 C15 C16 179.98(19) . . . . ?
P1 C8 C9 C10 176.3(2) . . . . ?
P1 C8 C13 C12 -174.8(2) . . . . ?
N1 C20 C25 C24 179.6(2) . . . . ?
N1 C20 C25 C26 0.9(4) . . . . ?
C2 C7 C6 C5 0.9(3) . . . . ?
C2 C3 C4 C5 1.6(4) . . . . ?
C7 P1 C14 C19 28.9(2) . . . . ?
C7 P1 C14 C15 -150.52(17) . . . . ?
C7 P1 C8 C9 74.9(2) . . . . ?
C7 P1 C8 C13 -110.5(2) . . . . ?
C7 C2 C1 O1 -1.7(3) . . . . ?
C7 C2 C1 N1 179.1(2) . . . . ?
C7 C2 C3 C4 -0.9(3) . . . . ?
C7 C6 C5 C4 -0.2(4) . . . . ?
C14 P1 C7 C2 76.64(19) . . . . ?
C14 P1 C7 C6 -105.43(19) . . . . ?
C14 P1 C8 C9 -177.17(18) . . . . ?
C14 P1 C8 C13 -2.6(3) . . . . ?
C14 C19 C18 C17 -0.7(4) . . . . ?
C14 C15 C16 C17 -0.4(4) . . . . ?
C1 N1 C20 C21 94.5(3) . . . . ?
C1 N1 C20 C25 -85.9(3) . . . . ?
C1 C2 C7 P1 -3.5(3) . . . . ?
C1 C2 C7 C6 178.57(19) . . . . ?
C1 C2 C3 C4 -179.8(2) . . . . ?
C3 C2 C7 P1 177.62(16) . . . . ?
C3 C2 C7 C6 -0.3(3) . . . . ?
C3 C2 C1 O1 177.2(2) . . . . ?
C3 C2 C1 N1 -2.0(3) . . . . ?
C19 C14 C15 C16 0.6(3) . . . . ?
C19 C18 C17 C16 0.9(4) . . . . ?
C15 C14 C19 C18 0.0(3) . . . . ?
C6 C5 C4 C3 -1.1(4) . . . . ?
C18 C17 C16 C15 -0.3(4) . . . . ?
C8 P1 C7 C2 -175.54(18) . . . . ?
C8 P1 C7 C6 2.4(2) . . . . ?
C8 P1 C14 C19 -78.8(2) . . . . ?
C8 P1 C14 C15 101.83(19) . . . . ?
C8 C9 C10 C11 -2.1(4) . . . . ?
C8 C13 C12 C11 -0.2(5) . . . . ?
C21 C20 C25 C24 -0.9(4) . . . . ?
C21 C20 C25 C26 -179.5(2) . . . . ?
C21 C22 C23 C24 -0.2(4) . . . . ?
C20 N1 C1 O1 -1.0(4) . . . . ?
C20 N1 C1 C2 178.2(2) . . . . ?
C20 C21 C22 C23 -0.4(4) . . . . ?
C20 C21 C29 C31 -137.6(3) . . . . ?
C20 C21 C29 C30 98.3(3) . . . . ?
C20 C25 C24 C23 0.2(4) . . . . ?
C20 C25 C26 C27 110.6(3) . . . . ?
C20 C25 C26 C28 -125.2(4) . . . . ?
C9 C8 C13 C12 -0.3(4) . . . . ?
C9 C10 C11 C12 1.6(5) . . . . ?
C22 C21 C20 N1 -179.5(2) . . . . ?
C22 C21 C20 C25 0.9(3) . . . . ?
C22 C21 C29 C31 42.8(3) . . . . ?
C22 C21 C29 C30 -81.3(3) . . . . ?
C22 C23 C24 C25 0.3(4) . . . . ?
C29 C21 C20 N1 0.9(3) . . . . ?
C29 C21 C20 C25 -178.7(2) . . . . ?
C29 C21 C22 C23 179.3(2) . . . . ?
C13 C8 C9 C10 1.5(4) . . . . ?
C13 C12 C11 C10 -0.4(5) . . . . ?
C24 C25 C26 C27 -68.1(4) . . . . ?
C24 C25 C26 C28 56.2(5) . . . . ?
C26 C25 C24 C23 178.9(3) . . . . ?
